data_7058678
loop_
_publ_author_name
'Kundu, Tanaya'
'Manna, Krishna'
'Jana, Ajay K.'
'Natarajan, Srinivasan'

_publ_section_title
;
 A luminescent inorganic--organic hybrid, [Cd(C16H10N2O8S)(H2O)], for the
 selective and recyclable detection of chromates and dichromates in
 aqueous solution
;
_journal_issue 33
_journal_name_full 'New Journal of Chemistry'
_journal_page_first 13263
_journal_paper_doi 10.1039/C9NJ03224J
_journal_volume 43
_journal_year 2019
_chemical_formula_sum 'C16 H12 Cd N2 O9 S'
_chemical_formula_weight 520.75
_chemical_name_common Compound1
_space_group_IT_number 19
_space_group_name_Hall 'P 2ac 2ab'
_space_group_name_H-M_alt 'P 21 21 21'
_symmetry_cell_setting orthorhombic
_symmetry_space_group_name_Hall 'P 2ac 2ab'
_symmetry_space_group_name_H-M 'P 21 21 21'
_atom_sites_solution_hydrogens geom
_atom_sites_solution_primary direct
_atom_sites_solution_secondary difmap
_audit_creation_method SHELXL-97
_audit_update_record
;
2019-06-04 deposited with the CCDC.    2019-07-29 downloaded from the CCDC.
;
_cell_angle_alpha 90.00
_cell_angle_beta 90.00
_cell_angle_gamma 90.00
_cell_formula_units_Z 4
_cell_length_a 4.9378(3)
_cell_length_b 10.8625(6)
_cell_length_c 31.1686(18)
_cell_measurement_reflns_used 2930
_cell_measurement_temperature 293(2)
_cell_measurement_theta_max 25.00
_cell_measurement_theta_min 3.22
_cell_volume 1671.79(17)
_computing_cell_refinement 'Bruker SAINT'
_computing_data_collection 'Bruker kappa Apex-II ccd'
_computing_data_reduction 'Bruker SAINT'
_computing_molecular_graphics 'Ortep-3 (Farrugia, 1997) and CAMERON (Watkin et al. 1993)'
_computing_publication_material 'WinGX (Farrugia, 1999)'
_computing_structure_refinement 'SHELXL-97 (Sheldrick, 1997)'
_computing_structure_solution 'SHELXL-97 (Sheldrick, 1997)'
_diffrn_ambient_temperature 293(2)
_diffrn_measured_fraction_theta_full 0.997
_diffrn_measured_fraction_theta_max 0.997
_diffrn_measurement_device_type 'Bruker APEX-II CCD'
_diffrn_measurement_method '\f and \w scans'
_diffrn_radiation_monochromator graphite
_diffrn_radiation_source 'fine-focus sealed tube'
_diffrn_radiation_type MoK\a
_diffrn_radiation_wavelength 0.71073
_diffrn_reflns_av_R_equivalents 0.0929
_diffrn_reflns_av_sigmaI/netI 0.0412
_diffrn_reflns_limit_h_max 5
_diffrn_reflns_limit_h_min -5
_diffrn_reflns_limit_k_max 12
_diffrn_reflns_limit_k_min -12
_diffrn_reflns_limit_l_max 37
_diffrn_reflns_limit_l_min -37
_diffrn_reflns_number 36947
_diffrn_reflns_theta_full 25.00
_diffrn_reflns_theta_max 25.00
_diffrn_reflns_theta_min 3.22
_exptl_absorpt_coefficient_mu 1.492
_exptl_absorpt_correction_T_max 0.861
_exptl_absorpt_correction_T_min 0.764
_exptl_absorpt_correction_type empirical
_exptl_absorpt_process_details SADBAS
_exptl_crystal_colour colorless
_exptl_crystal_density_diffrn 2.069
_exptl_crystal_density_method 'not measured'
_exptl_crystal_description Rod
_exptl_crystal_F_000 1032
_exptl_crystal_size_max 0.25
_exptl_crystal_size_mid 0.15
_exptl_crystal_size_min 0.10
_refine_diff_density_max 0.429
_refine_diff_density_min -0.400
_refine_diff_density_rms 0.085
_refine_ls_abs_structure_details 'Flack H D (1983), Acta Cryst. A39, 876-881'
_refine_ls_abs_structure_Flack -0.03(3)
_refine_ls_extinction_method none
_refine_ls_goodness_of_fit_ref 1.024
_refine_ls_hydrogen_treatment mixed
_refine_ls_matrix_type full
_refine_ls_number_parameters 271
_refine_ls_number_reflns 2930
_refine_ls_number_restraints 0
_refine_ls_restrained_S_all 1.024
_refine_ls_R_factor_all 0.0435
_refine_ls_R_factor_gt 0.0304
_refine_ls_shift/su_max 0.001
_refine_ls_shift/su_mean 0.000
_refine_ls_structure_factor_coef Fsqd
_refine_ls_weighting_details 'calc w=1/[\s^2^(Fo^2^)+(0.0353P)^2^+0.0000P] where P=(Fo^2^+2Fc^2^)/3'
_refine_ls_weighting_scheme calc
_refine_ls_wR_factor_gt 0.0598
_refine_ls_wR_factor_ref 0.0627
_reflns_number_gt 2525
_reflns_number_total 2930
_reflns_threshold_expression >2sigma(I)
_cod_data_source_file c9nj03224j2.cif
_cod_data_source_block red
_cod_depositor_comments
;
The following automatic conversions were performed:

'_symmetry_cell_setting' value 'Orthorhombic' changed to
'orthorhombic' according to
/home/data/users/saulius/crontab/automatic-downloads/rss-feeds/RSC/lib/dictionaries/cif_core.dic
dictionary named 'cif_core.dic' version 2.4.2 from 2011-04-26.

'_exptl_absorpt_correction_type' value 'EMPIRICAL' changed to
'empirical' according to
/home/data/users/saulius/crontab/automatic-downloads/rss-feeds/RSC/lib/dictionaries/cif_core.dic
dictionary named 'cif_core.dic' version 2.4.2 from 2011-04-26.

Automatic conversion script
Id: cif_fix_values 4973 2017-02-22 13:04:09Z antanas 

 Adding full bibliography for 7058678.cif.
;
_cod_database_code 7058678

loop_
_symmetry_equiv_pos_as_xyz
'x, y, z'
'-x+1/2, -y, z+1/2'
'x+1/2, -y+1/2, -z'
'-x, y+1/2, -z+1/2'

loop_
_atom_site_label
_atom_site_type_symbol
_atom_site_fract_x
_atom_site_fract_y
_atom_site_fract_z
_atom_site_U_iso_or_equiv
_atom_site_adp_type
_atom_site_occupancy
_atom_site_symmetry_multiplicity
_atom_site_calc_flag
_atom_site_refinement_flags
Cd1 Cd 0.26617(6) 0.25993(2) 0.259627(9) 0.02527(11) Uani 1 1 d .
S1 S -0.1715(2) 0.52452(9) 0.51657(3) 0.0190(3) Uani 1 1 d .
O1 O 0.7463(8) 0.5604(3) 0.34932(9) 0.0362(8) Uani 1 1 d .
O2 O 0.6815(6) 0.2826(3) 0.29478(9) 0.0280(7) Uani 1 1 d .
O3 O 1.0375(6) 0.4087(3) 0.29512(10) 0.0303(8) Uani 1 1 d .
O4 O 0.6742(6) 0.3590(3) 0.68002(9) 0.0306(8) Uani 1 1 d .
O5 O 1.0298(6) 0.6177(3) 0.71220(9) 0.0305(8) Uani 1 1 d .
O6 O 0.9800(6) 0.4375(3) 0.74730(9) 0.0287(7) Uani 1 1 d .
O7 O -0.2814(6) 0.6451(2) 0.50949(8) 0.0255(7) Uani 1 1 d .
O8 O -0.3503(6) 0.4229(3) 0.52499(9) 0.0267(7) Uani 1 1 d .
O9 O -0.0393(6) 0.1876(3) 0.21046(10) 0.0341(8) Uani 1 1 d .
H9A H -0.1634 0.1387 0.2225 0.051 Uiso 1 1 d R
H9B H 0.0429 0.1435 0.1901 0.051 Uiso 1 1 d R
N1 N 0.4851(8) 0.3922(4) 0.36462(13) 0.0231(10) Uani 1 1 d .
N2 N 0.6139(8) 0.5583(4) 0.66056(12) 0.0228(9) Uani 1 1 d .
C1 C 0.3291(8) 0.4285(4) 0.40031(13) 0.0210(10) Uani 1 1 d .
C2 C 0.1638(9) 0.3414(4) 0.41871(14) 0.0268(11) Uani 1 1 d .
H2A H 0.1520 0.2634 0.4066 0.032 Uiso 1 1 calc R
C3 C 0.0165(9) 0.3683(4) 0.45462(14) 0.0244(11) Uani 1 1 d .
H3 H -0.0886 0.3081 0.4677 0.029 Uiso 1 1 calc R
C4 C 0.0258(8) 0.4864(4) 0.47124(13) 0.0195(10) Uani 1 1 d .
C5 C 0.1860(9) 0.5739(4) 0.45248(13) 0.0248(11) Uani 1 1 d .
H5 H 0.1904 0.6530 0.4639 0.030 Uiso 1 1 calc R
C6 C 0.3413(9) 0.5470(4) 0.41679(14) 0.0259(11) Uani 1 1 d .
H6 H 0.4507 0.6065 0.4042 0.031 Uiso 1 1 calc R
C7 C 0.0600(8) 0.5354(4) 0.56015(13) 0.0195(10) Uani 1 1 d .
C8 C 0.1128(9) 0.4317(4) 0.58436(14) 0.0243(11) Uani 1 1 d .
H8 H 0.0278 0.3577 0.5778 0.029 Uiso 1 1 calc R
C9 C 0.2914(9) 0.4381(4) 0.61817(13) 0.0255(10) Uani 1 1 d .
H9 H 0.3242 0.3687 0.6349 0.031 Uiso 1 1 calc R
C10 C 0.4221(9) 0.5473(4) 0.62732(13) 0.0204(10) Uani 1 1 d .
C11 C 0.3629(9) 0.6526(4) 0.60327(13) 0.0251(11) Uani 1 1 d .
H11 H 0.4455 0.7271 0.6099 0.030 Uiso 1 1 calc R
C12 C 0.1831(9) 0.6456(4) 0.57000(13) 0.0239(11) Uani 1 1 d .
H12 H 0.1437 0.7155 0.5540 0.029 Uiso 1 1 calc R
C13 C 0.6775(9) 0.4549(4) 0.34219(13) 0.0236(11) Uani 1 1 d .
C14 C 0.8056(9) 0.3752(4) 0.30686(13) 0.0246(11) Uani 1 1 d .
C15 C 0.7268(9) 0.4691(4) 0.68401(12) 0.0224(9) Uani 1 1 d .
C16 C 0.9325(8) 0.5119(4) 0.71827(14) 0.0224(10) Uani 1 1 d .
H1 H 0.467(8) 0.330(4) 0.3575(13) 0.007(12) Uiso 1 1 d .
H2 H 0.658(7) 0.623(3) 0.6673(11) 0.000(11) Uiso 1 1 d .

loop_
_atom_site_aniso_label
_atom_site_aniso_U_11
_atom_site_aniso_U_22
_atom_site_aniso_U_33
_atom_site_aniso_U_23
_atom_site_aniso_U_13
_atom_site_aniso_U_12
Cd1 0.02886(18) 0.02182(16) 0.02513(17) 0.00233(13) 0.00654(16) -0.00065(18)
S1 0.0161(6) 0.0237(6) 0.0171(6) -0.0002(4) 0.0005(4) 0.0027(4)
O1 0.045(2) 0.0260(16) 0.0375(19) -0.0074(13) 0.016(2) -0.010(2)
O2 0.0258(17) 0.0257(16) 0.0324(18) -0.0071(13) -0.0005(13) -0.0013(14)
O3 0.0222(18) 0.0294(18) 0.039(2) -0.0037(15) 0.0132(16) 0.0009(15)
O4 0.036(2) 0.0201(16) 0.0352(19) 0.0046(13) -0.0219(16) -0.0032(15)
O5 0.036(2) 0.0279(18) 0.0279(19) -0.0049(15) -0.0064(16) -0.0078(16)
O6 0.0341(18) 0.0269(17) 0.0252(18) -0.0004(14) -0.0127(14) 0.0006(14)
O7 0.0244(17) 0.0281(15) 0.0239(16) 0.0009(12) 0.0003(15) 0.0059(16)
O8 0.0228(17) 0.0324(18) 0.0249(17) 0.0036(14) 0.0024(14) -0.0051(14)
O9 0.031(2) 0.0305(17) 0.041(2) -0.0049(16) 0.0084(16) 0.0016(15)
N1 0.027(2) 0.015(2) 0.027(2) -0.0060(19) 0.0084(19) -0.0053(19)
N2 0.026(2) 0.015(2) 0.027(2) -0.0033(18) -0.0085(18) -0.0035(17)
C1 0.024(3) 0.020(2) 0.019(2) -0.0017(18) 0.0029(19) 0.0010(19)
C2 0.031(3) 0.020(2) 0.029(3) -0.010(2) 0.006(2) -0.002(2)
C3 0.025(3) 0.017(2) 0.031(3) 0.003(2) 0.005(2) -0.003(2)
C4 0.019(2) 0.027(3) 0.013(2) -0.0039(19) -0.0048(19) 0.002(2)
C5 0.029(3) 0.018(2) 0.028(3) -0.0034(18) 0.001(2) 0.002(2)
C6 0.029(3) 0.024(2) 0.024(3) 0.000(2) 0.007(2) -0.007(2)
C7 0.013(2) 0.028(3) 0.018(2) -0.001(2) 0.0005(19) 0.001(2)
C8 0.026(3) 0.021(2) 0.026(3) -0.001(2) -0.004(2) -0.003(2)
C9 0.030(3) 0.019(2) 0.027(2) 0.0078(17) -0.008(2) 0.004(2)
C10 0.022(2) 0.021(2) 0.018(2) -0.0034(19) 0.000(2) -0.001(2)
C11 0.038(3) 0.014(2) 0.024(3) 0.0000(19) -0.007(2) 0.000(2)
C12 0.030(3) 0.018(2) 0.024(3) 0.0072(18) 0.000(2) 0.004(2)
C13 0.025(3) 0.031(3) 0.015(2) 0.0025(19) 0.0000(19) 0.004(2)
C14 0.026(3) 0.028(2) 0.020(2) 0.0081(19) 0.002(2) 0.011(2)
C15 0.024(2) 0.023(2) 0.021(2) -0.0013(17) 0.000(2) 0.003(2)
C16 0.019(2) 0.026(3) 0.023(2) -0.009(2) 0.001(2) -0.001(2)

loop_
_atom_type_symbol
_atom_type_description
_atom_type_scat_dispersion_real
_atom_type_scat_dispersion_imag
_atom_type_scat_source
Cd Cd -0.8075 1.2024 'International Tables Vol C Tables 4.2.6.8 and 6.1.1.4'
S S 0.1246 0.1234 'International Tables Vol C Tables 4.2.6.8 and 6.1.1.4'
O O 0.0106 0.0060 'International Tables Vol C Tables 4.2.6.8 and 6.1.1.4'
N N 0.0061 0.0033 'International Tables Vol C Tables 4.2.6.8 and 6.1.1.4'
C C 0.0033 0.0016 'International Tables Vol C Tables 4.2.6.8 and 6.1.1.4'
H H 0.0000 0.0000 'International Tables Vol C Tables 4.2.6.8 and 6.1.1.4'

loop_
_geom_angle_atom_site_label_1
_geom_angle_atom_site_label_2
_geom_angle_atom_site_label_3
_geom_angle
_geom_angle_site_symmetry_1
_geom_angle_site_symmetry_3
O5 Cd1 O3 97.12(12) 2_664 1_455
O5 Cd1 O9 93.35(12) 2_664 .
O3 Cd1 O9 104.12(11) 1_455 .
O5 Cd1 O4 162.87(11) 2_664 3_456
O3 Cd1 O4 84.49(10) 1_455 3_456
O9 Cd1 O4 102.83(11) . 3_456
O5 Cd1 O2 81.46(11) 2_664 .
O3 Cd1 O2 97.66(11) 1_455 .
O9 Cd1 O2 158.09(10) . .
O4 Cd1 O2 81.42(11) 3_456 .
O5 Cd1 O6 105.92(11) 2_664 3_456
O3 Cd1 O6 154.49(10) 1_455 3_456
O9 Cd1 O6 85.58(10) . 3_456
O4 Cd1 O6 70.27(10) 3_456 3_456
O2 Cd1 O6 75.55(10) . 3_456
O7 S1 O8 119.77(17) . .
O7 S1 C4 107.46(18) . .
O8 S1 C4 107.74(18) . .
O7 S1 C7 107.44(18) . .
O8 S1 C7 107.83(19) . .
C4 S1 C7 105.80(19) . .
C14 O2 Cd1 131.5(3) . .
C14 O3 Cd1 113.0(3) . 1_655
C15 O4 Cd1 114.6(3) . 3_556
C16 O5 Cd1 128.1(3) . 2_665
C16 O6 Cd1 115.8(3) . 3_556
C13 N1 C1 130.3(4) . .
C15 N2 C10 128.4(4) . .
C2 C1 C6 120.6(4) . .
C2 C1 N1 117.5(4) . .
C6 C1 N1 121.9(4) . .
C3 C2 C1 120.7(4) . .
C2 C3 C4 119.2(4) . .
C5 C4 C3 120.2(4) . .
C5 C4 S1 119.8(3) . .
C3 C4 S1 119.9(3) . .
C4 C5 C6 121.1(4) . .
C5 C6 C1 118.1(4) . .
C12 C7 C8 120.3(4) . .
C12 C7 S1 120.8(3) . .
C8 C7 S1 119.0(3) . .
C9 C8 C7 119.9(4) . .
C8 C9 C10 120.1(4) . .
C9 C10 C11 119.6(4) . .
C9 C10 N2 122.6(4) . .
C11 C10 N2 117.7(4) . .
C12 C11 C10 119.8(4) . .
C11 C12 C7 120.3(4) . .
O1 C13 N1 124.9(4) . .
O1 C13 C14 123.2(4) . .
N1 C13 C14 111.9(4) . .
O2 C14 O3 126.8(4) . .
O2 C14 C13 118.2(4) . .
O3 C14 C13 114.8(4) . .
O4 C15 N2 124.2(4) . .
O4 C15 C16 120.1(4) . .
N2 C15 C16 115.7(3) . .
O6 C16 O5 129.4(4) . .
O6 C16 C15 115.7(3) . .
O5 C16 C15 114.9(4) . .

loop_
_geom_bond_atom_site_label_1
_geom_bond_atom_site_label_2
_geom_bond_distance
_geom_bond_site_symmetry_2
Cd1 O5 2.229(3) 2_664
Cd1 O3 2.261(3) 1_455
Cd1 O9 2.289(3) .
Cd1 O4 2.327(3) 3_456
Cd1 O2 2.338(3) .
Cd1 O6 2.400(3) 3_456
S1 O7 1.435(3) .
S1 O8 1.438(3) .
S1 C4 1.765(4) .
S1 C7 1.779(4) .
O1 C13 1.215(5) .
O2 C14 1.236(5) .
O3 C14 1.256(5) .
O3 Cd1 2.261(3) 1_655
O4 C15 1.230(4) .
O4 Cd1 2.327(3) 3_556
O5 C16 1.260(5) .
O5 Cd1 2.229(3) 2_665
O6 C16 1.236(5) .
O6 Cd1 2.400(3) 3_556
N1 C13 1.362(6) .
N1 C1 1.409(5) .
N2 C15 1.336(5) .
N2 C10 1.409(5) .
C1 C2 1.375(6) .
C1 C6 1.387(6) .
C2 C3 1.366(6) .
C3 C4 1.383(6) .
C4 C5 1.368(6) .
C5 C6 1.382(6) .
C7 C12 1.377(6) .
C7 C8 1.381(6) .
C8 C9 1.376(6) .
C9 C10 1.380(6) .
C10 C11 1.399(6) .
C11 C12 1.367(6) .
C13 C14 1.537(6) .
C15 C16 1.545(6) .
